data_4031499
loop_
_publ_author_name
'Taylor, J.C.'
'Waugh, A.B.'

_publ_section_title
;
 Crystal and molecular structure of molybdenum tetrachloride oxide by
 neutron and X-Ray diffraction
;
_journal_name_full
;
Journal of the Chemical Society. Dalton Transactions, Inorganic Chemistry 
(1972-)
;
_journal_page_first 2006
_journal_page_last 2009
_journal_volume 1980
_journal_year 1980
_chemical_formula_sum 'Cl4 Mo O'
_chemical_name_systematic 'Mo O Cl4'
_space_group_IT_number 2
_symmetry_space_group_name_Hall '-P 1'
_symmetry_space_group_name_H-M 'P -1'
_cell_angle_alpha 104.13
_cell_angle_beta 107.53
_cell_angle_gamma 90.81
_cell_formula_units_Z 2
_cell_length_a 6.205
_cell_length_b 6.943
_cell_length_c 7.249
_cell_volume 287.483
_citation_journal_id_ASTM JCDTBI
_cod_data_source_file Taylor_JCDTBI_1980_588.cif
_cod_data_source_block Cl4Mo1O1
_cod_original_cell_volume 287.4825
_cod_original_formula_sum 'Cl4 Mo1 O1'
_cod_database_code 4031499

loop_
_symmetry_equiv_pos_as_xyz
x,y,z
-x,-y,-z

loop_
_atom_site_label
_atom_site_type_symbol
_atom_site_fract_x
_atom_site_fract_y
_atom_site_fract_z
_atom_site_occupancy
_atom_site_U_iso_or_equiv
Mo1 Mo+6 0.078 0.269 0.214 1 0.0
Cl1 Cl-1 0.372 0.272 0.515 1 0.0
Cl4 Cl-1 -0.174 0.116 0.331 1 0.0
O1 O-2 0.006 0.516 0.283 1 0.0
Cl3 Cl-1 -0.192 0.139 -0.113 1 0.0
Cl2 Cl-1 0.336 0.314 0.065 1 0.0
